data_4133376
loop_
_publ_author_name
'Kong, Richard Y.'
'Crimmin, Mark R.'

_publ_section_title
;
 Carbon Chain Growth by Sequential Reactions of CO and CO<sub>2</sub> with
 [W(CO)<sub>6</sub>] and an Aluminum(I) Reductant.
;
_journal_issue 42
_journal_name_full 'Journal of the American Chemical Society'
_journal_page_first 13614
_journal_page_last 13617
_journal_paper_doi 10.1021/jacs.8b09761
_journal_volume 140
_journal_year 2018
_chemical_formula_moiety 'C66 H82 Al2 N4 O8 W, 3.5(C7 H8)'
_chemical_formula_sum 'C90.5 H110 Al2 N4 O8 W'
_chemical_formula_weight 1619.63
_space_group_crystal_system monoclinic
_space_group_IT_number 14
_space_group_name_Hall '-P 2ybc'
_space_group_name_H-M_alt 'P 1 21/c 1'
_atom_sites_solution_hydrogens geom
_atom_sites_solution_primary dual
_audit_creation_date 2018-06-06
_audit_creation_method
;
Olex2 1.2
(compiled 2018.05.29 svn.r3508 for OlexSys, GUI svn.r5506)
;
_cell_angle_alpha 90
_cell_angle_beta 102.219(2)
_cell_angle_gamma 90
_cell_formula_units_Z 4
_cell_length_a 27.7428(6)
_cell_length_b 12.2385(2)
_cell_length_c 25.2788(5)
_cell_measurement_reflns_used 7446
_cell_measurement_temperature 173.05(10)
_cell_measurement_theta_max 28.0310
_cell_measurement_theta_min 2.5480
_cell_volume 8388.5(3)
_computing_cell_refinement 'CrysAlisPro 1.171.38.46 (Rigaku OD, 2015)'
_computing_data_collection 'CrysAlisPro 1.171.38.46 (Rigaku OD, 2015)'
_computing_data_reduction 'CrysAlisPro 1.171.38.46 (Rigaku OD, 2015)'
_computing_molecular_graphics 'Olex2 (Dolomanov et al., 2009)'
_computing_publication_material 'Olex2 (Dolomanov et al., 2009)'
_computing_structure_refinement 'ShelXL (Sheldrick, 2015)'
_computing_structure_solution 'ShelXT (Sheldrick, 2015)'
_diffrn_ambient_environment N~2~
_diffrn_ambient_temperature 173.05(10)
_diffrn_detector 'CCD plate'
_diffrn_detector_area_resol_mean 16.0382
_diffrn_detector_type Eos
_diffrn_measured_fraction_theta_full 0.987
_diffrn_measured_fraction_theta_max 0.803
_diffrn_measurement_details
;
List of Runs (angles in degrees, time in seconds):

  # Type    Start    End  Width  t~exp~   \w     \q     \k     \f   Frames
--------------------------------------------------------------------------
  1  \w     -1.00  79.00   1.00    8.55    --   14.27  57.00  60.00   80
  2  \w     -6.00  74.00   1.00    8.55    --   14.27  77.00 150.00   80
;
_diffrn_measurement_device 'four-circle diffractometer'
_diffrn_measurement_device_type 'Xcalibur, Eos'
_diffrn_measurement_method '\w scans'
_diffrn_orient_matrix_type 'CrysAlisPro convention (1999,Acta A55,543-557)'
_diffrn_orient_matrix_UB_11 -0.0259052000
_diffrn_orient_matrix_UB_12 -0.0018695000
_diffrn_orient_matrix_UB_13 -0.0098783000
_diffrn_orient_matrix_UB_21 -0.0033321000
_diffrn_orient_matrix_UB_22 -0.0131503000
_diffrn_orient_matrix_UB_23 0.0263210000
_diffrn_orient_matrix_UB_31 -0.0016423000
_diffrn_orient_matrix_UB_32 0.0563932000
_diffrn_orient_matrix_UB_33 0.0057997000
_diffrn_radiation_monochromator graphite
_diffrn_radiation_probe x-ray
_diffrn_radiation_type MoK\a
_diffrn_radiation_wavelength 0.71073
_diffrn_reflns_av_R_equivalents 0.0282
_diffrn_reflns_av_unetI/netI 0.0587
_diffrn_reflns_Laue_measured_fraction_full 0.987
_diffrn_reflns_Laue_measured_fraction_max 0.803
_diffrn_reflns_limit_h_max 36
_diffrn_reflns_limit_h_min -28
_diffrn_reflns_limit_k_max 9
_diffrn_reflns_limit_k_min -15
_diffrn_reflns_limit_l_max 19
_diffrn_reflns_limit_l_min -33
_diffrn_reflns_number 28236
_diffrn_reflns_point_group_measured_fraction_full 0.987
_diffrn_reflns_point_group_measured_fraction_max 0.803
_diffrn_reflns_theta_full 25.242
_diffrn_reflns_theta_max 28.310
_diffrn_reflns_theta_min 2.454
_diffrn_source 'fine-focus sealed X-ray tube'
_diffrn_source_type 'Enhance (Mo) X-ray Source'
_exptl_absorpt_coefficient_mu 1.455
_exptl_absorpt_correction_T_max 0.659
_exptl_absorpt_correction_T_min 0.385
_exptl_absorpt_correction_type analytical
_exptl_absorpt_process_details
;
CrysAlisPro 1.171.38.46 (Rigaku Oxford Diffraction, 2015)
Analytical numeric absorption correction using a multifaceted crystal
			model based on expressions derived by R.C. Clark & J.S. Reid.
(Clark, R. C. & Reid, J. S. (1995). Acta Cryst. A51, 887-897)
Empirical absorption correction using spherical harmonics,
 implemented in SCALE3 ABSPACK scaling algorithm.
;
_exptl_crystal_colour orange
_exptl_crystal_colour_primary orange
_exptl_crystal_density_diffrn 1.282
_exptl_crystal_description block
_exptl_crystal_F_000 3380
_exptl_crystal_size_max 0.493
_exptl_crystal_size_mid 0.378
_exptl_crystal_size_min 0.164
_refine_diff_density_max 0.761
_refine_diff_density_min -0.707
_refine_diff_density_rms 0.080
_refine_ls_extinction_method none
_refine_ls_goodness_of_fit_ref 1.027
_refine_ls_hydrogen_treatment constr
_refine_ls_matrix_type full
_refine_ls_number_parameters 1017
_refine_ls_number_reflns 16764
_refine_ls_number_restraints 60
_refine_ls_restrained_S_all 1.028
_refine_ls_R_factor_all 0.0597
_refine_ls_R_factor_gt 0.0376
_refine_ls_shift/su_max 0.002
_refine_ls_shift/su_mean 0.000
_refine_ls_structure_factor_coef Fsqd
_refine_ls_weighting_details 'w=1/[\s^2^(Fo^2^)+(0.0265P)^2^+3.1481P] where P=(Fo^2^+2Fc^2^)/3'
_refine_ls_weighting_scheme calc
_refine_ls_wR_factor_gt 0.0715
_refine_ls_wR_factor_ref 0.0791
_reflns_Friedel_coverage 0.000
_reflns_number_gt 12954
_reflns_number_total 16764
_reflns_threshold_expression 'I > 2\s(I)'
_cod_data_source_file ja8b09761_si_002.cif
_cod_data_source_block 2
_cod_original_formula_sum 'C90.50 H110 Al2 N4 O8 W'
_cod_database_code 4133376
_shelx_shelxl_version_number 2016/6
_chemical_oxdiff_formula 'C34 H41 Al N2 O5 W'
_shelx_space_group_comment
;
The symmetry employed for this shelxl refinement is uniquely defined
by the following loop, which should always be used as a source of
symmetry information in preference to the above space-group names.
They are only intended as comments.
;
_reflns_odcompleteness_completeness 98.88
_reflns_odcompleteness_iscentric 1
_reflns_odcompleteness_theta 24.97
_olex2_refinement_description
;
1. Fixed Uiso
 At 1.2 times of:
  All C(H) groups, All C(H,H) groups
 At 1.5 times of:
  All C(H,H,H) groups
2. Uiso/Uaniso restraints and constraints
C75 \\sim C76 \\sim C77 \\sim C78 \\sim C79 \\sim C74 \\sim C80 \\sim C174
\\sim C179 \\sim C178 \\sim C177 \\sim C176 \\sim C175 \\sim C180: within 1A
with sigma of 0.01 and sigma for terminal atoms of 0.01
C68 \\sim C69 \\sim C70 \\sim C71 \\sim C72 \\sim C67 \\sim C73 \\sim C167
\\sim C168 \\sim C169 \\sim C170 \\sim C171 \\sim C173 \\sim C172: within 1A
with sigma of 0.01 and sigma for terminal atoms of 0.01
C128 \\sim C129 \\sim C28 \\sim C29: within 1A with sigma of 0.01 and sigma for
terminal atoms of 0.01
3. Others
 Sof(C174)=Sof(C179)=Sof(H179)=Sof(C178)=Sof(H178)=Sof(C177)=Sof(H177)=
 Sof(C176)=Sof(H176)=Sof(C175)=Sof(H175)=Sof(C180)=Sof(H18A)=Sof(H18B)=
 Sof(H18C)=1-FVAR(1)
 Sof(C75)=Sof(H75)=Sof(C76)=Sof(H76)=Sof(C77)=Sof(H77)=Sof(C78)=Sof(H78)=
 Sof(C79)=Sof(H79)=Sof(C74)=Sof(C80)=Sof(H80A)=Sof(H80B)=Sof(H80C)=FVAR(1)
 Sof(C167)=Sof(C168)=Sof(H168)=Sof(C169)=Sof(H169)=Sof(C170)=Sof(H170)=
 Sof(C171)=Sof(H171)=Sof(C172)=Sof(H172)=Sof(C173)=Sof(H17D)=Sof(H17E)=
 Sof(H17F)=1-FVAR(2)
 Sof(C68)=Sof(H68)=Sof(C69)=Sof(H69)=Sof(C70)=Sof(H70)=Sof(C71)=Sof(H71)=
 Sof(C72)=Sof(H72)=Sof(C67)=Sof(C73)=Sof(H73A)=Sof(H73B)=Sof(H73C)=FVAR(2)
 Sof(H27A)=Sof(C129)=Sof(H12A)=Sof(H12B)=Sof(H12C)=Sof(C128)=Sof(H12D)=
 Sof(H12E)=Sof(H12F)=1-FVAR(3)
 Sof(H27)=Sof(C29)=Sof(H29A)=Sof(H29B)=Sof(H29C)=Sof(C28)=Sof(H28A)=Sof(H28B)=
 Sof(H28C)=FVAR(3)
 Fixed Sof: C89(0.5) H89(0.5) C88(0.5) C93(0.5) H93(0.5) C92(0.5) H92(0.5)
 C91(0.5) H91(0.5) C90(0.5) H90(0.5) C94(0.5) H94A(0.5) H94B(0.5) H94C(0.5)
4.a Ternary CH refined with riding coordinates:
 C30(H30), C15(H15), C18(H18), C47(H47), C27(H27), C27(H27A), C44(H44),
 C59(H59), C56(H56)
4.b Aromatic/amide H refined with riding coordinates:
 C11(H11), C35(H35), C12(H12), C13(H13), C23(H23), C6(H6), C25(H25), C24(H24),
 C40(H40), C42(H42), C52(H52), C54(H54), C41(H41), C53(H53), C89(H89), C93(H93),
  C92(H92), C91(H91), C90(H90), C68(H68), C69(H69), C70(H70), C71(H71),
 C72(H72), C83(H83), C82(H82), C86(H86), C85(H85), C84(H84), C75(H75), C76(H76),
  C77(H77), C78(H78), C79(H79), C179(H179), C178(H178), C177(H177), C176(H176),
 C175(H175), C168(H168), C169(H169), C170(H170), C171(H171), C172(H172)
4.c Fitted hexagon refined as free rotating group:
 C89(C88,C93,C92,C91,C90), C68(C69,C70,C71,C72,C67), C75(C76,C77,C78,C79,C74),
 C174(C179,C178,C177,C176,C175), C167(C168,C169,C170,C171,C172)
4.d Idealised Me refined as rotating group:
 C32(H32A,H32B,H32C), C33(H33A,H33B,H33C), C16(H16A,H16B,H16C), C4(H4A,H4B,
 H4C), C61(H61A,H61B,H61C), C31(H31A,H31B,H31C), C17(H17A,H17B,H17C), C49(H49A,
 H49B,H49C), C37(H37A,H37B,H37C), C48(H48A,H48B,H48C), C8(H8A,H8B,H8C),
 C19(H19A,H19B,H19C), C58(H58A,H58B,H58C), C20(H20A,H20B,H20C), C45(H45A,H45B,
 H45C), C60(H60A,H60B,H60C), C46(H46A,H46B,H46C), C57(H57A,H57B,H57C), C29(H29A,
 H29B,H29C), C28(H28A,H28B,H28C), C94(H94A,H94B,H94C), C73(H73A,H73B,H73C),
 C87(H87A,H87B,H87C), C80(H80A,H80B,H80C), C180(H18A,H18B,H18C), C173(H17D,H17E,
 H17F), C129(H12A,H12B,H12C), C128(H12D,H12E,H12F)
;
_olex2_submission_special_instructions 'No special instructions were received'
_oxdiff_exptl_absorpt_empirical_details
;
Empirical correction (ABSPACK) includes:
- Absorption correction using spherical harmonics
- Frame scaling
;
_oxdiff_exptl_absorpt_empirical_full_max 1.087
_oxdiff_exptl_absorpt_empirical_full_min 0.884

loop_
_space_group_symop_operation_xyz
'x, y, z'
'-x, y+1/2, -z+1/2'
'-x, -y, -z'
'x, -y-1/2, z-1/2'

loop_
_atom_site_label
_atom_site_type_symbol
_atom_site_fract_x
_atom_site_fract_y
_atom_site_fract_z
_atom_site_U_iso_or_equiv
_atom_site_adp_type
_atom_site_occupancy
_atom_site_site_symmetry_order
_atom_site_calc_flag
_atom_site_refinement_flags_posn
_atom_site_refinement_flags_adp
_atom_site_refinement_flags_occupancy
_atom_site_disorder_assembly
_atom_site_disorder_group
W1 W 0.74005(2) 0.40240(2) 0.59854(2) 0.02561(5) Uani 1 1 d . . . . .
Al1 Al 0.66307(3) 0.19095(7) 0.44366(3) 0.01815(19) Uani 1 1 d . . . . .
Al2 Al 0.83084(3) 0.12364(7) 0.49558(4) 0.0207(2) Uani 1 1 d . . . . .
O3 O 0.71493(7) 0.11473(16) 0.43917(8) 0.0227(5) Uani 1 1 d . . . . .
O1 O 0.68271(7) 0.27156(16) 0.50163(8) 0.0215(5) Uani 1 1 d . . . . .
O2 O 0.81521(7) 0.23316(16) 0.53496(8) 0.0242(5) Uani 1 1 d . . . . .
O6 O 0.63580(10) 0.3474(2) 0.62348(10) 0.0464(7) Uani 1 1 d . . . . .
N3 N 0.86313(8) 0.0098(2) 0.53851(9) 0.0204(6) Uani 1 1 d . . . . .
N1 N 0.60674(8) 0.11449(19) 0.45165(9) 0.0187(5) Uani 1 1 d . . . . .
N4 N 0.87665(9) 0.1401(2) 0.45065(10) 0.0240(6) Uani 1 1 d . . . . .
O8 O 0.84580(10) 0.4712(2) 0.57877(12) 0.0537(7) Uani 1 1 d . . . . .
O5 O 0.67658(10) 0.5761(2) 0.52066(11) 0.0512(7) Uani 1 1 d . . . . .
N2 N 0.63501(9) 0.2798(2) 0.38527(9) 0.0206(6) Uani 1 1 d . . . . .
C1 C 0.72846(11) 0.2871(2) 0.53047(11) 0.0207(7) Uani 1 1 d . . . . .
O7 O 0.78343(10) 0.2149(2) 0.68216(10) 0.0504(7) Uani 1 1 d . . . . .
C3 C 0.75857(10) 0.1432(2) 0.47194(11) 0.0198(6) Uani 1 1 d . . . . .
C2 C 0.76465(11) 0.2230(2) 0.51131(11) 0.0209(7) Uani 1 1 d . . . . .
O4 O 0.76142(13) 0.5820(3) 0.69027(12) 0.0808(11) Uani 1 1 d . . . . .
C66 C 0.80787(14) 0.4429(3) 0.58375(14) 0.0346(8) Uani 1 1 d . . . . .
C64 C 0.67396(14) 0.3655(3) 0.61437(13) 0.0327(8) Uani 1 1 d . . . . .
C38 C 0.84818(11) -0.0125(2) 0.58923(12) 0.0235(7) Uani 1 1 d . . . . .
C34 C 0.90056(11) -0.0479(3) 0.52701(12) 0.0243(7) Uani 1 1 d . . . . .
C62 C 0.75291(15) 0.5149(3) 0.65762(15) 0.0460(10) Uani 1 1 d . . . . .
C63 C 0.70167(13) 0.5152(3) 0.54769(14) 0.0332(8) Uani 1 1 d . . . . .
C65 C 0.76954(13) 0.2815(3) 0.65079(13) 0.0335(8) Uani 1 1 d . . . . .
C9 C 0.65967(11) 0.3160(3) 0.34266(12) 0.0242(7) Uani 1 1 d . . . . .
C5 C 0.56417(11) 0.1698(3) 0.44189(12) 0.0235(7) Uani 1 1 d . . . . .
C21 C 0.60750(10) 0.0050(2) 0.47461(12) 0.0207(7) Uani 1 1 d . . . . .
C26 C 0.61277(11) -0.0090(3) 0.53073(12) 0.0238(7) Uani 1 1 d . . . . .
C36 C 0.91250(11) 0.0670(3) 0.44912(12) 0.0280(8) Uani 1 1 d . . . . .
C14 C 0.69439(12) 0.4008(3) 0.35260(12) 0.0260(7) Uani 1 1 d . . . . .
C11 C 0.67084(13) 0.3008(3) 0.25181(13) 0.0360(9) Uani 1 1 d . . . . .
H11 H 0.662790 0.268638 0.217742 0.043 Uiso 1 1 calc R . . . .
C30 C 0.62225(12) 0.0853(3) 0.57083(12) 0.0281(7) Uani 1 1 d . . . . .
H30 H 0.619410 0.153714 0.550268 0.034 Uiso 1 1 calc R . . . .
C39 C 0.81106(12) -0.0887(3) 0.59046(13) 0.0289(7) Uani 1 1 d . . . . .
C10 C 0.64738(12) 0.2645(3) 0.29206(12) 0.0293(8) Uani 1 1 d . . . . .
C35 C 0.92276(11) -0.0214(3) 0.48406(12) 0.0290(8) Uani 1 1 d . . . . .
H35 H 0.947373 -0.068525 0.478148 0.035 Uiso 1 1 calc R . . . .
C12 C 0.70536(13) 0.3822(3) 0.26077(13) 0.0364(9) Uani 1 1 d . . . . .
H12 H 0.720923 0.403843 0.233325 0.044 Uiso 1 1 calc R . . . .
C43 C 0.87172(12) 0.0455(3) 0.63532(13) 0.0318(8) Uani 1 1 d . . . . .
C32 C 0.67452(13) 0.0777(3) 0.60495(13) 0.0384(9) Uani 1 1 d . . . . .
H32A H 0.678206 0.010659 0.625087 0.058 Uiso 1 1 calc GR . . . .
H32B H 0.680522 0.138392 0.629554 0.058 Uiso 1 1 calc GR . . . .
H32C H 0.697747 0.079437 0.581690 0.058 Uiso 1 1 calc GR . . . .
C22 C 0.60260(11) -0.0849(2) 0.43971(12) 0.0247(7) Uani 1 1 d . . . . .
C15 C 0.70688(13) 0.4635(3) 0.40565(13) 0.0308(8) Uani 1 1 d . . . . .
H15 H 0.689704 0.428812 0.431353 0.037 Uiso 1 1 calc R . . . .
C18 C 0.61053(13) 0.1715(3) 0.27962(13) 0.0389(9) Uani 1 1 d . . . . .
H18 H 0.597668 0.157258 0.312207 0.047 Uiso 1 1 calc R . . . .
C13 C 0.71695(13) 0.4320(3) 0.31084(13) 0.0326(8) Uani 1 1 d . . . . .
H13 H 0.740341 0.487564 0.316753 0.039 Uiso 1 1 calc R . . . .
C23 C 0.60094(12) -0.1884(3) 0.46170(14) 0.0314(8) Uani 1 1 d . . . . .
H23 H 0.597446 -0.249113 0.439062 0.038 Uiso 1 1 calc R . . . .
C50 C 0.87005(11) 0.2301(3) 0.41256(12) 0.0265(7) Uani 1 1 d . . . . .
C6 C 0.55818(11) 0.2689(3) 0.41457(12) 0.0269(7) Uani 1 1 d . . . . .
H6 H 0.530008 0.308388 0.416721 0.032 Uiso 1 1 calc R . . . .
C25 C 0.61088(11) -0.1141(3) 0.55013(13) 0.0269(7) Uani 1 1 d . . . . .
H25 H 0.614104 -0.124816 0.587140 0.032 Uiso 1 1 calc R . . . .
C47 C 0.78762(12) -0.1559(3) 0.54139(14) 0.0344(8) Uani 1 1 d . . . . .
H47 H 0.803869 -0.136458 0.511836 0.041 Uiso 1 1 calc R . . . .
C24 C 0.60439(12) -0.2031(3) 0.51650(13) 0.0316(8) Uani 1 1 d . . . . .
H24 H 0.602321 -0.272773 0.530479 0.038 Uiso 1 1 calc R . . . .
C51 C 0.88760(12) 0.3344(3) 0.43091(13) 0.0314(8) Uani 1 1 d . . . . .
C7 C 0.58917(12) 0.3166(3) 0.38430(12) 0.0269(7) Uani 1 1 d . . . . .
C33 C 0.92037(12) -0.1456(3) 0.56120(13) 0.0339(8) Uani 1 1 d . . . . .
H33A H 0.932248 -0.122736 0.597987 0.051 Uiso 1 1 calc GR . . . .
H33B H 0.946912 -0.177665 0.547622 0.051 Uiso 1 1 calc GR . . . .
H33C H 0.894546 -0.198396 0.559755 0.051 Uiso 1 1 calc GR . . . .
C27 C 0.59848(13) -0.0720(3) 0.37875(13) 0.0314(8) Uani 1 1 d . . . . .
H27 H 0.616343 -0.005302 0.373246 0.038 Uiso 0.715(13) 1 calc R . P A 1
H27A H 0.599453 0.005909 0.370077 0.038 Uiso 0.285(13) 1 calc R . P A 2
C44 C 0.91288(13) 0.1270(3) 0.63455(14) 0.0415(9) Uani 1 1 d . . . . .
H44 H 0.916100 0.135015 0.596878 0.050 Uiso 1 1 calc R . . . .
C59 C 0.82525(13) 0.1026(3) 0.33725(13) 0.0362(8) Uani 1 1 d . . . . .
H59 H 0.836264 0.048258 0.365702 0.043 Uiso 1 1 calc R . . . .
C16 C 0.68864(15) 0.5814(3) 0.39673(15) 0.0463(10) Uani 1 1 d . . . . .
H16A H 0.704085 0.615834 0.370483 0.069 Uiso 1 1 calc GR . . . .
H16B H 0.696873 0.620771 0.430292 0.069 Uiso 1 1 calc GR . . . .
H16C H 0.653509 0.581685 0.383828 0.069 Uiso 1 1 calc GR . . . .
C40 C 0.79685(13) -0.1038(3) 0.63978(15) 0.0406(9) Uani 1 1 d . . . . .
H40 H 0.771907 -0.153347 0.641881 0.049 Uiso 1 1 calc R . . . .
C42 C 0.85652(14) 0.0260(3) 0.68322(14) 0.0406(9) Uani 1 1 d . . . . .
H42 H 0.871832 0.062649 0.714519 0.049 Uiso 1 1 calc R . . . .
C4 C 0.51946(12) 0.1251(3) 0.45917(15) 0.0382(9) Uani 1 1 d . . . . .
H4A H 0.515262 0.049542 0.448972 0.057 Uiso 1 1 calc GR . . . .
H4B H 0.490828 0.165596 0.441843 0.057 Uiso 1 1 calc GR . . . .
H4C H 0.523730 0.131483 0.497732 0.057 Uiso 1 1 calc GR . . . .
C61 C 0.76882(14) 0.1020(4) 0.32310(16) 0.0526(11) Uani 1 1 d . . . . .
H61A H 0.756421 0.119373 0.354779 0.079 Uiso 1 1 calc GR . . . .
H61B H 0.757347 0.030895 0.310161 0.079 Uiso 1 1 calc GR . . . .
H61C H 0.757301 0.155348 0.295471 0.079 Uiso 1 1 calc GR . . . .
C52 C 0.87940(14) 0.4194(3) 0.39360(15) 0.0428(9) Uani 1 1 d . . . . .
H52 H 0.890959 0.488862 0.404512 0.051 Uiso 1 1 calc R . . . .
C31 C 0.58452(14) 0.0880(3) 0.60729(14) 0.0420(9) Uani 1 1 d . . . . .
H31A H 0.551882 0.094039 0.585295 0.063 Uiso 1 1 calc GR . . . .
H31B H 0.591057 0.149658 0.631208 0.063 Uiso 1 1 calc GR . . . .
H31C H 0.587028 0.021948 0.628195 0.063 Uiso 1 1 calc GR . . . .
C17 C 0.76203(13) 0.4616(3) 0.42992(14) 0.0417(9) Uani 1 1 d . . . . .
H17A H 0.773626 0.387472 0.432073 0.063 Uiso 1 1 calc GR . . . .
H17B H 0.768094 0.492841 0.465549 0.063 Uiso 1 1 calc GR . . . .
H17C H 0.779126 0.503212 0.407443 0.063 Uiso 1 1 calc GR . . . .
C54 C 0.83754(13) 0.3022(3) 0.32397(14) 0.0420(9) Uani 1 1 d . . . . .
H54 H 0.820670 0.292463 0.288369 0.050 Uiso 1 1 calc R . . . .
C55 C 0.84470(12) 0.2131(3) 0.35860(13) 0.0319(8) Uani 1 1 d . . . . .
C56 C 0.91496(14) 0.3544(3) 0.48927(15) 0.0432(10) Uani 1 1 d . . . . .
H56 H 0.895895 0.319732 0.513173 0.052 Uiso 1 1 calc R . . . .
C49 C 0.73263(13) -0.1319(3) 0.52254(17) 0.0502(11) Uani 1 1 d . . . . .
H49A H 0.715757 -0.150985 0.550702 0.075 Uiso 1 1 calc GR . . . .
H49B H 0.719554 -0.174100 0.490722 0.075 Uiso 1 1 calc GR . . . .
H49C H 0.728004 -0.055532 0.514332 0.075 Uiso 1 1 calc GR . . . .
C41 C 0.81904(15) -0.0468(3) 0.68522(15) 0.0464(10) Uani 1 1 d . . . . .
H41 H 0.808715 -0.057321 0.717534 0.056 Uiso 1 1 calc R . . . .
C37 C 0.94450(12) 0.0789(3) 0.40814(14) 0.0421(10) Uani 1 1 d . . . . .
H37A H 0.928933 0.043482 0.375047 0.063 Uiso 1 1 calc GR . . . .
H37B H 0.976031 0.045857 0.421939 0.063 Uiso 1 1 calc GR . . . .
H37C H 0.948922 0.155063 0.401322 0.063 Uiso 1 1 calc GR . . . .
C48 C 0.79530(15) -0.2787(3) 0.55231(18) 0.0584(12) Uani 1 1 d . . . . .
H48A H 0.776632 -0.301553 0.578297 0.088 Uiso 1 1 calc GR . . . .
H48B H 0.829663 -0.293021 0.566257 0.088 Uiso 1 1 calc GR . . . .
H48C H 0.784389 -0.318488 0.519193 0.088 Uiso 1 1 calc GR . . . .
C8 C 0.56890(13) 0.4103(3) 0.34819(14) 0.0415(9) Uani 1 1 d . . . . .
H8A H 0.592594 0.468552 0.352951 0.062 Uiso 1 1 calc GR . . . .
H8B H 0.538963 0.435704 0.357341 0.062 Uiso 1 1 calc GR . . . .
H8C H 0.562175 0.386578 0.311154 0.062 Uiso 1 1 calc GR . . . .
C19 C 0.56685(15) 0.1998(4) 0.23366(16) 0.0639(13) Uani 1 1 d . . . . .
H19A H 0.552381 0.267398 0.241750 0.096 Uiso 1 1 calc GR . . . .
H19B H 0.542670 0.142670 0.229956 0.096 Uiso 1 1 calc GR . . . .
H19C H 0.578113 0.207213 0.200450 0.096 Uiso 1 1 calc GR . . . .
C58 C 0.91981(17) 0.4759(3) 0.50386(17) 0.0621(13) Uani 1 1 d . . . . .
H58A H 0.940554 0.510872 0.482989 0.093 Uiso 1 1 calc GR . . . .
H58B H 0.934144 0.483649 0.541708 0.093 Uiso 1 1 calc GR . . . .
H58C H 0.887773 0.509240 0.496031 0.093 Uiso 1 1 calc GR . . . .
C20 C 0.63558(16) 0.0680(3) 0.26604(16) 0.0533(11) Uani 1 1 d . . . . .
H20A H 0.611568 0.010757 0.257149 0.080 Uiso 1 1 calc GR . . . .
H20B H 0.660502 0.046382 0.296685 0.080 Uiso 1 1 calc GR . . . .
H20C H 0.650505 0.081445 0.235688 0.080 Uiso 1 1 calc GR . . . .
C45 C 0.96229(14) 0.0857(4) 0.66715(18) 0.0610(12) Uani 1 1 d . . . . .
H45A H 0.960331 0.077432 0.704408 0.091 Uiso 1 1 calc GR . . . .
H45B H 0.987740 0.137233 0.664477 0.091 Uiso 1 1 calc GR . . . .
H45C H 0.969821 0.016374 0.653054 0.091 Uiso 1 1 calc GR . . . .
C60 C 0.84482(15) 0.0687(4) 0.28691(15) 0.0533(11) Uani 1 1 d . . . . .
H60A H 0.830486 0.114712 0.256948 0.080 Uiso 1 1 calc GR . . . .
H60B H 0.836097 -0.006032 0.278062 0.080 Uiso 1 1 calc GR . . . .
H60C H 0.880055 0.076215 0.294378 0.080 Uiso 1 1 calc GR . . . .
C53 C 0.85450(14) 0.4034(3) 0.34063(15) 0.0461(10) Uani 1 1 d . . . . .
H53 H 0.849383 0.461742 0.316506 0.055 Uiso 1 1 calc R . . . .
C46 C 0.90148(15) 0.2396(3) 0.65460(18) 0.0581(12) Uani 1 1 d . . . . .
H46A H 0.869693 0.263272 0.635009 0.087 Uiso 1 1 calc GR . . . .
H46B H 0.926167 0.290670 0.648897 0.087 Uiso 1 1 calc GR . . . .
H46C H 0.901399 0.235911 0.692512 0.087 Uiso 1 1 calc GR . . . .
C57 C 0.96644(14) 0.3030(4) 0.50123(17) 0.0635(13) Uani 1 1 d . . . . .
H57A H 0.963519 0.224976 0.498230 0.095 Uiso 1 1 calc GR . . . .
H57B H 0.983277 0.322126 0.537237 0.095 Uiso 1 1 calc GR . . . .
H57C H 0.984816 0.329680 0.475709 0.095 Uiso 1 1 calc GR . . . .
C89 C 0.4632(3) 0.5335(14) 0.4841(8) 0.085(5) Uani 0.5 1 d . . P B -1
H89 H 0.431606 0.561812 0.472288 0.102 Uiso 0.5 1 calc R . P B -1
C88 C 0.5013(5) 0.5678(11) 0.4601(6) 0.068(5) Uani 0.5 1 d G . P B -1
C93 C 0.5485(4) 0.5255(11) 0.4777(6) 0.066(5) Uani 0.5 1 d G . P B -1
H93 H 0.573981 0.548379 0.461711 0.079 Uiso 0.5 1 calc R . P B -1
C92 C 0.5575(3) 0.4490(11) 0.5193(6) 0.076(4) Uani 0.5 1 d G . P B -1
H92 H 0.589078 0.420681 0.531084 0.091 Uiso 0.5 1 calc R . P B -1
C91 C 0.5194(5) 0.4147(13) 0.5433(6) 0.087(6) Uani 0.5 1 d G . P B -1
H91 H 0.525440 0.363546 0.571060 0.104 Uiso 0.5 1 calc R . P B -1
C90 C 0.4722(4) 0.4570(15) 0.5256(8) 0.098(7) Uani 0.5 1 d G . P B -1
H90 H 0.446703 0.434111 0.541663 0.118 Uiso 0.5 1 calc R . P B -1
C29 C 0.6218(4) -0.1655(6) 0.3538(2) 0.051(2) Uani 0.715(13) 1 d . U P A 1
H29A H 0.623488 -0.146981 0.317328 0.076 Uiso 0.715(13) 1 calc GR . P A 1
H29B H 0.602111 -0.230180 0.353564 0.076 Uiso 0.715(13) 1 calc GR . P A 1
H29C H 0.654394 -0.178683 0.374620 0.076 Uiso 0.715(13) 1 calc GR . P A 1
C28 C 0.5447(2) -0.0567(8) 0.3490(2) 0.052(2) Uani 0.715(13) 1 d . U P A 1
H28A H 0.531570 0.008247 0.361954 0.077 Uiso 0.715(13) 1 calc GR . P A 1
H28B H 0.525607 -0.118734 0.355508 0.077 Uiso 0.715(13) 1 calc GR . P A 1
H28C H 0.543223 -0.049893 0.310834 0.077 Uiso 0.715(13) 1 calc GR . P A 1
C68 C 0.0622(3) 0.4023(8) 0.3205(3) 0.094(3) Uani 0.637(9) 1 d . U P C 1
H68 H 0.081692 0.464333 0.328609 0.113 Uiso 0.637(9) 1 calc R . P C 1
C69 C 0.0822(3) 0.3071(11) 0.3041(4) 0.111(5) Uani 0.637(9) 1 d G U P C 1
H69 H 0.115058 0.305501 0.301303 0.133 Uiso 0.637(9) 1 calc R . P C 1
C70 C 0.0530(5) 0.2144(8) 0.2919(4) 0.112(5) Uani 0.637(9) 1 d G U P C 1
H70 H 0.066395 0.150699 0.280973 0.134 Uiso 0.637(9) 1 calc R . P C 1
C71 C 0.0039(5) 0.2168(6) 0.2961(4) 0.090(6) Uani 0.637(9) 1 d G U P C 1
H71 H -0.015635 0.154727 0.287949 0.108 Uiso 0.637(9) 1 calc R . P C 1
C72 C -0.0161(2) 0.3119(7) 0.3125(3) 0.065(3) Uani 0.637(9) 1 d G U P C 1
H72 H -0.049002 0.313558 0.315255 0.078 Uiso 0.637(9) 1 calc R . P C 1
C67 C 0.0130(3) 0.4047(6) 0.3246(2) 0.069(2) Uani 0.637(9) 1 d G U P C 1
C94 C 0.4916(4) 0.6405(9) 0.4177(5) 0.089(4) Uani 0.5 1 d . . P B -1
H94A H 0.481488 0.709133 0.430139 0.133 Uiso 0.5 1 calc GR . P B -1
H94B H 0.465818 0.612112 0.389661 0.133 Uiso 0.5 1 calc GR . P B -1
H94C H 0.520899 0.650960 0.403718 0.133 Uiso 0.5 1 calc GR . P B -1
C73 C -0.0108(3) 0.5049(8) 0.3399(4) 0.099(4) Uani 0.637(9) 1 d . U P C 1
H73A H 0.013060 0.562886 0.346939 0.149 Uiso 0.637(9) 1 calc GR . P C 1
H73B H -0.023386 0.491040 0.371757 0.149 Uiso 0.637(9) 1 calc GR . P C 1
H73C H -0.037348 0.525790 0.310734 0.149 Uiso 0.637(9) 1 calc GR . P C 1
C83 C 0.7866(4) 0.8016(8) 0.3819(3) 0.162(4) Uani 1 1 d . . . . .
H83 H 0.767397 0.827875 0.405138 0.195 Uiso 1 1 calc R . . . .
C81 C 0.8649(4) 0.7472(5) 0.3672(5) 0.147(4) Uani 1 1 d . . . . .
C82 C 0.8355(4) 0.7799(7) 0.4031(3) 0.139(4) Uani 1 1 d . . . . .
H82 H 0.848590 0.786619 0.439939 0.167 Uiso 1 1 calc R . . . .
C86 C 0.8438(3) 0.7334(5) 0.3137(3) 0.101(2) Uani 1 1 d . . . . .
H86 H 0.862523 0.712429 0.288995 0.122 Uiso 1 1 calc R . . . .
C87 C 0.9129(3) 0.7337(5) 0.3883(3) 0.154(3) Uani 1 1 d . . . . .
H87A H 0.929196 0.803289 0.391094 0.232 Uiso 1 1 calc GR . . . .
H87B H 0.927034 0.686367 0.365369 0.232 Uiso 1 1 calc GR . . . .
H87C H 0.916989 0.701651 0.423658 0.232 Uiso 1 1 calc GR . . . .
C85 C 0.7947(4) 0.7512(6) 0.2979(3) 0.140(3) Uani 1 1 d . . . . .
H85 H 0.780739 0.736924 0.261811 0.168 Uiso 1 1 calc R . . . .
C84 C 0.7645(3) 0.7867(5) 0.3281(3) 0.117(2) Uani 1 1 d . . . . .
H84 H 0.731201 0.800360 0.314327 0.141 Uiso 1 1 calc R . . . .
C75 C 0.43618(12) 0.2530(4) 0.3179(2) 0.0517(16) Uani 0.690(6) 1 d . U P D 1
H75 H 0.469717 0.248328 0.318347 0.062 Uiso 0.690(6) 1 calc R . P D 1
C76 C 0.41851(18) 0.3362(4) 0.3461(2) 0.075(2) Uani 0.690(6) 1 d G U P D 1
H76 H 0.440225 0.387069 0.365445 0.090 Uiso 0.690(6) 1 calc R . P D 1
C77 C 0.3684(2) 0.3432(4) 0.34549(19) 0.066(2) Uani 0.690(6) 1 d G U P D 1
H77 H 0.356559 0.398821 0.364370 0.080 Uiso 0.690(6) 1 calc R . P D 1
C78 C 0.33592(13) 0.2671(4) 0.3166(2) 0.079(2) Uani 0.690(6) 1 d G U P D 1
H78 H 0.302385 0.271833 0.316198 0.095 Uiso 0.690(6) 1 calc R . P D 1
C79 C 0.35359(15) 0.1840(4) 0.2884(2) 0.0623(18) Uani 0.690(6) 1 d G U P D 1
H79 H 0.331876 0.133092 0.269100 0.075 Uiso 0.690(6) 1 calc R . P D 1
C74 C 0.40372(17) 0.1770(3) 0.28905(16) 0.0550(19) Uani 0.690(6) 1 d G U P D 1
C80 C 0.4228(3) 0.0902(7) 0.2588(3) 0.083(2) Uani 0.690(6) 1 d . U P D 1
H80A H 0.431337 0.120655 0.227041 0.125 Uiso 0.690(6) 1 calc GR . P D 1
H80B H 0.398029 0.035002 0.248459 0.125 Uiso 0.690(6) 1 calc GR . P D 1
H80C H 0.451614 0.058154 0.281322 0.125 Uiso 0.690(6) 1 calc GR . P D 1
C174 C 0.4075(4) 0.2865(8) 0.3212(4) 0.054(3) Uiso 0.310(6) 1 d . U P D 2
C179 C 0.3586(4) 0.2531(9) 0.3076(5) 0.069(3) Uiso 0.310(6) 1 d G U P D 2
H179 H 0.334323 0.293652 0.318972 0.083 Uiso 0.310(6) 1 calc R . P D 2
C178 C 0.3459(3) 0.1590(10) 0.2770(5) 0.072(4) Uiso 0.310(6) 1 d G U P D 2
H178 H 0.313169 0.136639 0.267911 0.086 Uiso 0.310(6) 1 calc R . P D 2
C177 C 0.3822(4) 0.0983(7) 0.2600(4) 0.042(3) Uiso 0.310(6) 1 d G U P D 2
H177 H 0.373719 0.035396 0.239523 0.051 Uiso 0.310(6) 1 calc R . P D 2
C176 C 0.4312(3) 0.1318(9) 0.2736(5) 0.078(5) Uiso 0.310(6) 1 d G U P D 2
H176 H 0.455423 0.091165 0.262194 0.094 Uiso 0.310(6) 1 calc R . P D 2
C175 C 0.4438(3) 0.2258(10) 0.3042(5) 0.067(4) Uiso 0.310(6) 1 d G U P D 2
H175 H 0.476579 0.248178 0.313255 0.081 Uiso 0.310(6) 1 calc R . P D 2
C180 C 0.4135(8) 0.3887(16) 0.3547(9) 0.087(4) Uiso 0.310(6) 1 d . U P D 2
H18A H 0.436279 0.375508 0.388334 0.130 Uiso 0.310(6) 1 calc GR . P D 2
H18B H 0.382150 0.409886 0.361691 0.130 Uiso 0.310(6) 1 calc GR . P D 2
H18C H 0.425960 0.446165 0.335408 0.130 Uiso 0.310(6) 1 calc GR . P D 2
C167 C 0.9311(5) 0.6638(11) 0.6883(7) 0.056(5) Uiso 0.363(9) 1 d . U P C 2
C168 C 0.9582(6) 0.5880(9) 0.6656(6) 0.075(6) Uiso 0.363(9) 1 d G U P C 2
H168 H 0.943431 0.523238 0.651180 0.090 Uiso 0.363(9) 1 calc R . P C 2
C169 C 1.0072(6) 0.6089(12) 0.6646(6) 0.100(7) Uiso 0.363(9) 1 d G U P C 2
H169 H 1.025264 0.558192 0.649404 0.121 Uiso 0.363(9) 1 calc R . P C 2
C170 C 1.0292(5) 0.7057(14) 0.6861(8) 0.096(8) Uiso 0.363(9) 1 d G U P C 2
H170 H 1.062012 0.719690 0.685434 0.116 Uiso 0.363(9) 1 calc R . P C 2
C171 C 1.0022(6) 0.7815(11) 0.7088(9) 0.074(9) Uiso 0.363(9) 1 d G U P C 2
H171 H 1.016927 0.846234 0.723241 0.089 Uiso 0.363(9) 1 calc R . P C 2
C172 C 0.9532(6) 0.7606(11) 0.7099(8) 0.063(5) Uiso 0.363(9) 1 d G U P C 2
H172 H 0.935094 0.811282 0.725018 0.075 Uiso 0.363(9) 1 calc R . P C 2
C173 C 0.8801(6) 0.6433(14) 0.6925(7) 0.095(6) Uiso 0.363(9) 1 d . U P C 2
H17D H 0.866168 0.587418 0.667236 0.142 Uiso 0.363(9) 1 calc GR . P C 2
H17E H 0.861251 0.709260 0.684491 0.142 Uiso 0.363(9) 1 calc GR . P C 2
H17F H 0.879489 0.619855 0.728598 0.142 Uiso 0.363(9) 1 calc GR . P C 2
C129 C 0.6447(7) -0.1308(16) 0.3638(7) 0.051(4) Uiso 0.285(13) 1 d . U P A 2
H12A H 0.674264 -0.092846 0.380556 0.077 Uiso 0.285(13) 1 calc GR . P A 2
H12B H 0.641460 -0.130265 0.325190 0.077 Uiso 0.285(13) 1 calc GR . P A 2
H12C H 0.646357 -0.204923 0.376446 0.077 Uiso 0.285(13) 1 calc GR . P A 2
C128 C 0.5507(6) -0.1220(19) 0.3455(7) 0.054(4) Uiso 0.285(13) 1 d . U P A 2
H12D H 0.522998 -0.095367 0.358960 0.081 Uiso 0.285(13) 1 calc GR . P A 2
H12E H 0.552196 -0.200175 0.348703 0.081 Uiso 0.285(13) 1 calc GR . P A 2
H12F H 0.547009 -0.101740 0.308207 0.081 Uiso 0.285(13) 1 calc GR . P A 2

loop_
_atom_site_aniso_label
_atom_site_aniso_U_11
_atom_site_aniso_U_22
_atom_site_aniso_U_33
_atom_site_aniso_U_23
_atom_site_aniso_U_13
_atom_site_aniso_U_12
W1 0.03056(8) 0.02280(7) 0.02210(7) -0.00507(6) 0.00245(5) 0.00127(6)
Al1 0.0159(4) 0.0200(5) 0.0180(4) 0.0000(4) 0.0024(4) -0.0004(4)
Al2 0.0167(5) 0.0226(5) 0.0223(5) -0.0002(4) 0.0028(4) -0.0009(4)
O3 0.0172(10) 0.0261(12) 0.0242(11) -0.0041(9) 0.0028(9) 0.0002(9)
O1 0.0175(11) 0.0250(12) 0.0218(11) -0.0015(9) 0.0038(9) 0.0010(9)
O2 0.0154(11) 0.0268(12) 0.0288(11) -0.0058(10) 0.0008(9) -0.0018(9)
O6 0.0378(16) 0.0538(17) 0.0513(16) 0.0117(14) 0.0176(14) 0.0067(13)
N3 0.0155(13) 0.0224(13) 0.0227(13) -0.0002(11) 0.0027(11) -0.0007(11)
N1 0.0170(12) 0.0196(13) 0.0193(12) 0.0007(11) 0.0033(10) 0.0009(11)
N4 0.0192(14) 0.0297(14) 0.0228(13) 0.0013(12) 0.0040(11) -0.0009(12)
O8 0.0380(16) 0.0413(16) 0.084(2) -0.0030(15) 0.0167(16) -0.0084(13)
O5 0.0526(17) 0.0490(17) 0.0512(16) 0.0167(14) 0.0092(14) 0.0211(14)
N2 0.0227(14) 0.0200(13) 0.0187(12) 0.0017(11) 0.0039(11) 0.0010(11)
C1 0.0226(16) 0.0199(16) 0.0201(15) 0.0046(13) 0.0053(13) -0.0013(14)
O7 0.0584(18) 0.0506(17) 0.0386(14) 0.0139(14) 0.0023(14) 0.0101(15)
C3 0.0163(15) 0.0207(15) 0.0221(15) 0.0021(13) 0.0032(13) -0.0037(13)
C2 0.0173(15) 0.0229(16) 0.0213(15) 0.0022(13) 0.0015(13) -0.0028(13)
O4 0.104(3) 0.060(2) 0.062(2) -0.0393(17) -0.0174(19) 0.0198(19)
C66 0.038(2) 0.0210(17) 0.041(2) -0.0022(16) 0.0000(18) 0.0018(16)
C64 0.045(2) 0.0286(18) 0.0236(17) 0.0034(15) 0.0047(17) 0.0083(17)
C38 0.0225(17) 0.0225(16) 0.0251(16) 0.0019(14) 0.0043(14) 0.0038(14)
C34 0.0171(16) 0.0223(16) 0.0302(17) -0.0021(14) -0.0023(14) -0.0006(14)
C62 0.052(3) 0.042(2) 0.039(2) -0.0117(19) -0.004(2) 0.011(2)
C63 0.036(2) 0.0315(19) 0.0342(19) -0.0096(17) 0.0123(17) -0.0003(17)
C65 0.035(2) 0.035(2) 0.0283(18) -0.0098(17) 0.0015(17) 0.0000(17)
C9 0.0281(18) 0.0244(17) 0.0195(15) 0.0061(14) 0.0042(14) 0.0017(14)
C5 0.0193(16) 0.0276(17) 0.0238(16) -0.0034(14) 0.0049(14) 0.0009(14)
C21 0.0162(15) 0.0208(16) 0.0254(16) 0.0023(13) 0.0053(13) -0.0006(13)
C26 0.0185(16) 0.0258(17) 0.0279(17) -0.0013(14) 0.0065(14) -0.0018(14)
C36 0.0164(16) 0.040(2) 0.0268(17) -0.0050(15) 0.0034(14) -0.0018(15)
C14 0.0304(17) 0.0225(16) 0.0251(16) 0.0015(14) 0.0058(14) -0.0001(15)
C11 0.051(2) 0.040(2) 0.0177(16) 0.0017(16) 0.0071(16) -0.0035(19)
C30 0.0309(18) 0.0278(18) 0.0276(17) 0.0007(15) 0.0104(15) -0.0019(15)
C39 0.0278(17) 0.0236(17) 0.0375(18) 0.0042(15) 0.0117(15) 0.0038(15)
C10 0.037(2) 0.0283(18) 0.0216(16) 0.0036(14) 0.0049(15) -0.0016(16)
C35 0.0217(17) 0.0350(19) 0.0303(18) 0.0010(16) 0.0056(15) 0.0092(15)
C12 0.046(2) 0.042(2) 0.0244(17) 0.0064(16) 0.0153(17) -0.0053(18)
C43 0.035(2) 0.0321(19) 0.0271(18) 0.0035(16) 0.0037(16) 0.0052(16)
C32 0.043(2) 0.039(2) 0.0302(18) -0.0043(16) 0.0005(17) -0.0051(17)
C22 0.0225(16) 0.0230(17) 0.0291(16) -0.0003(14) 0.0068(14) 0.0001(14)
C15 0.042(2) 0.0240(18) 0.0262(17) 0.0000(15) 0.0071(16) -0.0079(16)
C18 0.049(2) 0.047(2) 0.0204(17) -0.0029(16) 0.0077(17) -0.0204(19)
C13 0.036(2) 0.0305(19) 0.0315(18) 0.0057(15) 0.0088(16) -0.0085(16)
C23 0.0334(19) 0.0214(17) 0.040(2) -0.0052(15) 0.0086(17) -0.0012(15)
C50 0.0190(16) 0.0331(19) 0.0287(17) 0.0077(15) 0.0076(14) 0.0001(15)
C6 0.0191(16) 0.0280(18) 0.0337(18) 0.0014(15) 0.0061(15) 0.0079(14)
C25 0.0257(17) 0.0288(19) 0.0277(16) 0.0041(15) 0.0087(14) -0.0031(15)
C47 0.0269(19) 0.0295(19) 0.049(2) -0.0031(17) 0.0142(17) -0.0082(16)
C24 0.0324(19) 0.0227(17) 0.041(2) 0.0073(16) 0.0104(17) -0.0016(15)
C51 0.0276(18) 0.034(2) 0.0350(19) -0.0011(16) 0.0125(16) -0.0088(16)
C7 0.0280(18) 0.0238(17) 0.0273(17) -0.0001(14) 0.0023(15) 0.0039(15)
C33 0.0288(19) 0.0317(19) 0.041(2) 0.0043(16) 0.0073(17) 0.0065(16)
C27 0.038(2) 0.0284(19) 0.0282(17) -0.0036(15) 0.0075(16) -0.0007(16)
C44 0.042(2) 0.049(2) 0.0304(19) -0.0068(17) 0.0017(17) -0.0133(19)
C59 0.036(2) 0.041(2) 0.0294(18) -0.0002(17) 0.0011(16) -0.0017(18)
C16 0.067(3) 0.028(2) 0.043(2) -0.0033(17) 0.012(2) -0.0020(19)
C40 0.039(2) 0.035(2) 0.053(2) 0.0099(19) 0.0221(19) -0.0007(18)
C42 0.048(2) 0.044(2) 0.0287(19) -0.0007(17) 0.0051(18) 0.0030(19)
C4 0.0222(18) 0.043(2) 0.052(2) 0.0076(18) 0.0127(17) -0.0007(16)
C61 0.042(2) 0.070(3) 0.043(2) -0.012(2) 0.0037(19) -0.013(2)
C52 0.046(2) 0.033(2) 0.054(2) 0.0027(18) 0.019(2) -0.0104(18)
C31 0.048(2) 0.044(2) 0.040(2) -0.0080(18) 0.0227(19) -0.0058(19)
C17 0.047(2) 0.042(2) 0.033(2) 0.0018(17) 0.0006(18) -0.0121(19)
C54 0.044(2) 0.052(3) 0.0297(19) 0.0103(18) 0.0058(18) 0.003(2)
C55 0.0293(19) 0.041(2) 0.0272(17) 0.0032(16) 0.0094(16) 0.0014(17)
C56 0.038(2) 0.049(2) 0.043(2) -0.0042(19) 0.0101(19) -0.0201(19)
C49 0.033(2) 0.046(2) 0.068(3) 0.001(2) 0.003(2) -0.0034(18)
C41 0.062(3) 0.048(2) 0.036(2) 0.0098(19) 0.024(2) 0.010(2)
C37 0.0262(19) 0.068(3) 0.0352(19) 0.0070(19) 0.0127(16) 0.0065(19)
C48 0.047(3) 0.029(2) 0.094(3) -0.007(2) 0.004(2) -0.0059(19)
C8 0.038(2) 0.042(2) 0.044(2) 0.0143(18) 0.0089(18) 0.0112(18)
C19 0.052(3) 0.081(3) 0.052(3) 0.001(2) -0.003(2) -0.025(2)
C58 0.077(3) 0.057(3) 0.056(3) -0.016(2) 0.023(2) -0.037(2)
C20 0.069(3) 0.043(2) 0.050(2) -0.007(2) 0.017(2) -0.019(2)
C45 0.036(2) 0.066(3) 0.079(3) -0.021(3) 0.007(2) -0.005(2)
C60 0.052(3) 0.063(3) 0.043(2) -0.013(2) 0.003(2) 0.005(2)
C53 0.053(2) 0.043(2) 0.045(2) 0.018(2) 0.017(2) 0.002(2)
C46 0.045(2) 0.041(2) 0.077(3) -0.005(2) -0.014(2) -0.006(2)
C57 0.038(2) 0.083(3) 0.061(3) -0.007(3) -0.009(2) -0.016(2)
C89 0.041(8) 0.084(11) 0.115(15) -0.045(10) -0.018(10) 0.002(9)
C88 0.042(9) 0.048(7) 0.092(10) -0.028(7) -0.032(8) 0.019(7)
C93 0.073(11) 0.049(7) 0.060(8) -0.015(6) -0.020(7) 0.010(7)
C92 0.067(10) 0.078(9) 0.070(8) -0.002(7) -0.017(8) -0.016(8)
C91 0.110(15) 0.070(12) 0.070(9) 0.007(8) -0.004(11) -0.047(12)
C90 0.11(2) 0.092(17) 0.098(17) -0.037(12) 0.027(15) -0.041(14)
C29 0.072(5) 0.046(4) 0.038(3) -0.007(3) 0.021(3) 0.014(3)
C28 0.049(3) 0.073(5) 0.031(3) 0.002(3) 0.003(3) 0.002(3)
C68 0.066(6) 0.148(12) 0.069(6) -0.011(7) 0.017(5) -0.002(7)
C69 0.076(8) 0.182(14) 0.078(7) 0.017(8) 0.024(6) 0.035(10)
C70 0.134(12) 0.115(11) 0.090(8) 0.047(7) 0.032(8) 0.025(9)
C71 0.097(10) 0.106(10) 0.060(7) 0.054(6) 0.004(5) 0.010(6)
C72 0.064(6) 0.076(7) 0.048(5) 0.026(5) -0.007(4) 0.008(5)
C67 0.052(6) 0.111(8) 0.040(4) -0.006(5) 0.000(4) -0.003(5)
C94 0.060(7) 0.071(7) 0.123(10) 0.022(7) -0.010(7) -0.007(6)
C73 0.091(7) 0.109(8) 0.103(7) -0.022(6) 0.034(6) -0.019(6)
C83 0.201(10) 0.194(9) 0.086(5) -0.041(5) 0.021(6) -0.142(8)
C81 0.151(8) 0.060(4) 0.192(9) 0.011(5) -0.049(8) -0.048(5)
C82 0.162(8) 0.173(8) 0.107(6) -0.082(6) 0.086(6) -0.096(7)
C86 0.134(6) 0.090(5) 0.077(4) -0.005(4) 0.016(5) 0.022(5)
C87 0.142(7) 0.067(5) 0.218(9) -0.019(5) -0.044(7) -0.015(5)
C85 0.233(11) 0.093(5) 0.112(6) 0.041(4) 0.076(8) 0.051(6)
C84 0.165(7) 0.075(4) 0.122(6) -0.004(4) 0.054(6) -0.020(4)
C75 0.035(3) 0.063(4) 0.057(4) -0.011(3) 0.010(3) -0.002(3)
C76 0.083(5) 0.070(5) 0.070(4) 0.003(4) 0.011(4) 0.011(4)
C77 0.091(6) 0.049(4) 0.064(4) 0.012(4) 0.025(4) 0.027(4)
C78 0.055(4) 0.083(5) 0.098(5) 0.015(4) 0.014(4) 0.011(4)
C79 0.052(4) 0.065(4) 0.066(4) 0.009(4) 0.003(3) -0.002(3)
C74 0.073(5) 0.055(4) 0.035(3) 0.007(3) 0.007(3) 0.012(4)
C80 0.098(6) 0.085(6) 0.067(4) -0.008(4) 0.019(4) 0.016(4)

loop_
_atom_type_symbol
_atom_type_description
_atom_type_scat_dispersion_real
_atom_type_scat_dispersion_imag
_atom_type_scat_source
C C 0.0033 0.0016 'International Tables Vol C Tables 4.2.6.8 and 6.1.1.4'
H H 0.0000 0.0000 'International Tables Vol C Tables 4.2.6.8 and 6.1.1.4'
Al Al 0.0645 0.0514 'International Tables Vol C Tables 4.2.6.8 and 6.1.1.4'
N N 0.0061 0.0033 'International Tables Vol C Tables 4.2.6.8 and 6.1.1.4'
O O 0.0106 0.0060 'International Tables Vol C Tables 4.2.6.8 and 6.1.1.4'
W W -0.8490 6.8722 'International Tables Vol C Tables 4.2.6.8 and 6.1.1.4'

loop_
_exptl_crystal_face_index_h
_exptl_crystal_face_index_k
_exptl_crystal_face_index_l
_exptl_crystal_face_perp_dist
-21 -1 33 0.1913
-1 17 3 0.0965
-3 -17 4 0.2526
21 0 -33 0.2414
36 0 6 0.0557
-36 -1 -6 0.1050
-31 10 0 0.0993
-11 -16 -10 0.2761
10 3 -35 0.1984
5 14 -21 0.1591

loop_
_geom_angle_atom_site_label_1
_geom_angle_atom_site_label_2
_geom_angle_atom_site_label_3
_geom_angle
C66 W1 C1 90.02(12)
C64 W1 C1 91.33(12)
C64 W1 C66 178.65(14)
C64 W1 C63 84.28(13)
C64 W1 C65 88.04(13)
C62 W1 C1 175.96(14)
C62 W1 C66 86.82(15)
C62 W1 C64 91.84(15)
C62 W1 C63 89.52(14)
C62 W1 C65 91.85(14)
C63 W1 C1 88.29(12)
C63 W1 C66 95.65(14)
C63 W1 C65 172.24(14)
C65 W1 C1 90.77(12)
C65 W1 C66 92.05(14)
O3 Al1 O1 103.96(10)
O3 Al1 N1 117.45(11)
O3 Al1 N2 118.27(11)
O1 Al1 N1 108.07(10)
O1 Al1 N2 109.70(11)
N2 Al1 N1 99.13(11)
O2 Al2 N3 112.32(11)
O2 Al2 N4 122.17(11)
O2 Al2 C3 74.13(11)
O2 Al2 C2 37.63(9)
N3 Al2 N4 97.32(11)
N3 Al2 C3 126.43(12)
N3 Al2 C2 126.37(11)
N4 Al2 C3 124.98(12)
N4 Al2 C2 135.26(11)
C3 Al2 C2 36.55(11)
C3 O3 Al1 117.72(18)
C1 O1 Al1 128.80(18)
C2 O2 Al2 92.00(16)
C38 N3 Al2 117.38(19)
C34 N3 Al2 124.4(2)
C34 N3 C38 118.1(2)
C5 N1 Al1 116.9(2)
C5 N1 C21 118.4(2)
C21 N1 Al1 124.13(18)
C36 N4 Al2 122.9(2)
C36 N4 C50 118.5(3)
C50 N4 Al2 118.3(2)
C9 N2 Al1 125.29(19)
C7 N2 Al1 116.4(2)
C7 N2 C9 118.3(2)
O1 C1 W1 118.9(2)
O1 C1 C2 112.9(2)
C2 C1 W1 128.2(2)
O3 C3 Al2 150.0(2)
O3 C3 C2 125.3(3)
C2 C3 Al2 84.63(18)
O2 C2 Al2 50.37(12)
O2 C2 C1 120.9(2)
C1 C2 Al2 170.0(2)
C3 C2 Al2 58.82(16)
C3 C2 O2 109.1(2)
C3 C2 C1 130.0(3)
O8 C66 W1 174.6(3)
O6 C64 W1 178.1(3)
C39 C38 N3 119.7(3)
C39 C38 C43 122.5(3)
C43 C38 N3 117.9(3)
N3 C34 C35 122.5(3)
N3 C34 C33 119.9(3)
C35 C34 C33 117.6(3)
O4 C62 W1 177.1(4)
O5 C63 W1 174.1(3)
O7 C65 W1 175.0(3)
C14 C9 N2 120.2(3)
C10 C9 N2 118.3(3)
C10 C9 C14 121.4(3)
N1 C5 C6 122.8(3)
N1 C5 C4 120.9(3)
C6 C5 C4 116.3(3)
C26 C21 N1 120.2(3)
C22 C21 N1 118.7(3)
C22 C21 C26 121.0(3)
C21 C26 C30 123.1(3)
C25 C26 C21 117.9(3)
C25 C26 C30 118.9(3)
N4 C36 C35 123.6(3)
N4 C36 C37 120.2(3)
C35 C36 C37 116.2(3)
C9 C14 C15 123.5(3)
C13 C14 C9 118.0(3)
C13 C14 C15 118.4(3)
C10 C11 H11 119.0
C12 C11 H11 119.0
C12 C11 C10 122.1(3)
C26 C30 H30 108.2
C26 C30 C32 109.9(3)
C26 C30 C31 111.9(3)
C32 C30 H30 108.2
C32 C30 C31 110.4(3)
C31 C30 H30 108.2
C38 C39 C47 122.4(3)
C38 C39 C40 117.2(3)
C40 C39 C47 120.4(3)
C9 C10 C18 123.3(3)
C11 C10 C9 117.6(3)
C11 C10 C18 119.1(3)
C34 C35 H35 116.1
C36 C35 C34 127.7(3)
C36 C35 H35 116.1
C11 C12 H12 120.2
C11 C12 C13 119.5(3)
C13 C12 H12 120.2
C38 C43 C44 122.8(3)
C42 C43 C38 117.7(3)
C42 C43 C44 119.5(3)
C30 C32 H32A 109.5
C30 C32 H32B 109.5
C30 C32 H32C 109.5
H32A C32 H32B 109.5
H32A C32 H32C 109.5
H32B C32 H32C 109.5
C21 C22 C27 122.0(3)
C23 C22 C21 118.2(3)
C23 C22 C27 119.7(3)
C14 C15 H15 108.3
C14 C15 C16 109.9(3)
C14 C15 C17 111.7(3)
C16 C15 H15 108.3
C17 C15 H15 108.3
C17 C15 C16 110.3(3)
C10 C18 H18 107.9
C10 C18 C19 112.2(3)
C10 C18 C20 110.6(3)
C19 C18 H18 107.9
C20 C18 H18 107.9
C20 C18 C19 110.1(3)
C14 C13 H13 119.3
C12 C13 C14 121.4(3)
C12 C13 H13 119.3
C22 C23 H23 119.4
C24 C23 C22 121.3(3)
C24 C23 H23 119.4
C51 C50 N4 118.9(3)
C51 C50 C55 121.2(3)
C55 C50 N4 119.8(3)
C5 C6 H6 116.0
C5 C6 C7 128.0(3)
C7 C6 H6 116.0
C26 C25 H25 119.0
C24 C25 C26 122.0(3)
C24 C25 H25 119.0
C39 C47 H47 107.8
C39 C47 C49 112.2(3)
C39 C47 C48 111.4(3)
C49 C47 H47 107.8
C49 C47 C48 109.6(3)
C48 C47 H47 107.8
C23 C24 H24 120.2
C25 C24 C23 119.5(3)
C25 C24 H24 120.2
C50 C51 C56 121.9(3)
C52 C51 C50 117.3(3)
C52 C51 C56 120.8(3)
N2 C7 C6 122.7(3)
N2 C7 C8 119.9(3)
C6 C7 C8 117.3(3)
C34 C33 H33A 109.5
C34 C33 H33B 109.5
C34 C33 H33C 109.5
H33A C33 H33B 109.5
H33A C33 H33C 109.5
H33B C33 H33C 109.5
C22 C27 H27 107.3
C22 C27 H27A 109.0
C22 C27 C28 111.4(3)
C22 C27 C129 107.6(7)
C22 C27 C128 112.4(7)
C29 C27 C22 113.2(3)
C29 C27 H27 107.3
C29 C27 C28 110.1(4)
C28 C27 H27 107.3
C129 C27 H27A 109.0
C128 C27 H27A 109.0
C128 C27 C129 109.7(9)
C43 C44 H44 107.5
C43 C44 C45 111.5(3)
C43 C44 C46 112.3(3)
C45 C44 H44 107.5
C46 C44 H44 107.5
C46 C44 C45 110.2(3)
C61 C59 H59 108.2
C61 C59 C60 109.1(3)
C55 C59 H59 108.2
C55 C59 C61 111.0(3)
C55 C59 C60 112.0(3)
C60 C59 H59 108.2
C15 C16 H16A 109.5
C15 C16 H16B 109.5
C15 C16 H16C 109.5
H16A C16 H16B 109.5
H16A C16 H16C 109.5
H16B C16 H16C 109.5
C39 C40 H40 119.4
C41 C40 C39 121.2(3)
C41 C40 H40 119.4
C43 C42 H42 119.5
C41 C42 C43 121.0(3)
C41 C42 H42 119.5
C5 C4 H4A 109.5
C5 C4 H4B 109.5
C5 C4 H4C 109.5
H4A C4 H4B 109.5
H4A C4 H4C 109.5
H4B C4 H4C 109.5
C59 C61 H61A 109.5
C59 C61 H61B 109.5
C59 C61 H61C 109.5
H61A C61 H61B 109.5
H61A C61 H61C 109.5
H61B C61 H61C 109.5
C51 C52 H52 119.1
C53 C52 C51 121.8(3)
C53 C52 H52 119.1
C30 C31 H31A 109.5
C30 C31 H31B 109.5
C30 C31 H31C 109.5
H31A C31 H31B 109.5
H31A C31 H31C 109.5
H31B C31 H31C 109.5
C15 C17 H17A 109.5
C15 C17 H17B 109.5
C15 C17 H17C 109.5
H17A C17 H17B 109.5
H17A C17 H17C 109.5
H17B C17 H17C 109.5
C55 C54 H54 119.1
C53 C54 H54 119.1
C53 C54 C55 121.8(3)
C50 C55 C59 123.0(3)
C54 C55 C50 118.0(3)
C54 C55 C59 119.0(3)
C51 C56 H56 107.6
C51 C56 C58 112.8(3)
C51 C56 C57 112.1(3)
C58 C56 H56 107.6
C58 C56 C57 108.7(3)
C57 C56 H56 107.6
C47 C49 H49A 109.5
C47 C49 H49B 109.5
C47 C49 H49C 109.5
H49A C49 H49B 109.5
H49A C49 H49C 109.5
H49B C49 H49C 109.5
C40 C41 C42 120.4(3)
C40 C41 H41 119.8
C42 C41 H41 119.8
C36 C37 H37A 109.5
C36 C37 H37B 109.5
C36 C37 H37C 109.5
H37A C37 H37B 109.5
H37A C37 H37C 109.5
H37B C37 H37C 109.5
C47 C48 H48A 109.5
C47 C48 H48B 109.5
C47 C48 H48C 109.5
H48A C48 H48B 109.5
H48A C48 H48C 109.5
H48B C48 H48C 109.5
C7 C8 H8A 109.5
C7 C8 H8B 109.5
C7 C8 H8C 109.5
H8A C8 H8B 109.5
H8A C8 H8C 109.5
H8B C8 H8C 109.5
C18 C19 H19A 109.5
C18 C19 H19B 109.5
C18 C19 H19C 109.5
H19A C19 H19B 109.5
H19A C19 H19C 109.5
H19B C19 H19C 109.5
C56 C58 H58A 109.5
C56 C58 H58B 109.5
C56 C58 H58C 109.5
H58A C58 H58B 109.5
H58A C58 H58C 109.5
H58B C58 H58C 109.5
C18 C20 H20A 109.5
C18 C20 H20B 109.5
C18 C20 H20C 109.5
H20A C20 H20B 109.5
H20A C20 H20C 109.5
H20B C20 H20C 109.5
C44 C45 H45A 109.5
C44 C45 H45B 109.5
C44 C45 H45C 109.5
H45A C45 H45B 109.5
H45A C45 H45C 109.5
H45B C45 H45C 109.5
C59 C60 H60A 109.5
C59 C60 H60B 109.5
C59 C60 H60C 109.5
H60A C60 H60B 109.5
H60A C60 H60C 109.5
H60B C60 H60C 109.5
C52 C53 H53 120.1
C54 C53 C52 119.8(3)
C54 C53 H53 120.1
C44 C46 H46A 109.5
C44 C46 H46B 109.5
C44 C46 H46C 109.5
H46A C46 H46B 109.5
H46A C46 H46C 109.5
H46B C46 H46C 109.5
C56 C57 H57A 109.5
C56 C57 H57B 109.5
C56 C57 H57C 109.5
H57A C57 H57B 109.5
H57A C57 H57C 109.5
H57B C57 H57C 109.5
C88 C89 H89 120.0
C88 C89 C90 120.0
C90 C89 H89 120.0
C89 C88 C93 120.0
C94 C88 C89 119.6(12)
C94 C88 C93 120.4(12)
C88 C93 H93 120.0
C88 C93 C92 120.0
C92 C93 H93 120.0
C93 C92 H92 120.0
C93 C92 C91 120.0
C91 C92 H92 120.0
C92 C91 H91 120.0
C92 C91 C90 120.0
C90 C91 H91 120.0
C89 C90 H90 120.0
C91 C90 C89 120.0
C91 C90 H90 120.0
C27 C29 H29A 109.5
C27 C29 H29B 109.5
C27 C29 H29C 109.5
H29A C29 H29B 109.5
H29A C29 H29C 109.5
H29B C29 H29C 109.5
C27 C28 H28A 109.5
C27 C28 H28B 109.5
C27 C28 H28C 109.5
H28A C28 H28B 109.5
H28A C28 H28C 109.5
H28B C28 H28C 109.5
C69 C68 H68 120.0
C69 C68 C67 120.0
C67 C68 H68 120.0
C68 C69 H69 120.0
C68 C69 C70 120.0
C70 C69 H69 120.0
C69 C70 H70 120.0
C71 C70 C69 120.0
C71 C70 H70 120.0
C70 C71 H71 120.0
C70 C71 C72 120.0
C72 C71 H71 120.0
C71 C72 H72 120.0
C71 C72 C67 120.0
C67 C72 H72 120.0
C68 C67 C73 122.4(7)
C72 C67 C68 120.0
C72 C67 C73 117.6(7)
C88 C94 H94A 109.5
C88 C94 H94B 109.5
C88 C94 H94C 109.5
H94A C94 H94B 109.5
H94A C94 H94C 109.5
H94B C94 H94C 109.5
C67 C73 H73A 109.5
C67 C73 H73B 109.5
C67 C73 H73C 109.5
H73A C73 H73B 109.5
H73A C73 H73C 109.5
H73B C73 H73C 109.5
C82 C83 H83 118.2
C82 C83 C84 123.6(9)
C84 C83 H83 118.2
C86 C81 C82 119.2(9)
C87 C81 C82 116.5(10)
C87 C81 C86 124.3(12)
C83 C82 C81 117.8(8)
C83 C82 H82 121.1
C81 C82 H82 121.1
C81 C86 H86 121.1
C85 C86 C81 117.9(9)
C85 C86 H86 121.1
C81 C87 H87A 109.5
C81 C87 H87B 109.5
C81 C87 H87C 109.5
H87A C87 H87B 109.5
H87A C87 H87C 109.5
H87B C87 H87C 109.5
C86 C85 H85 116.4
C84 C85 C86 127.2(9)
C84 C85 H85 116.4
C83 C84 H84 123.0
C85 C84 C83 114.0(9)
C85 C84 H84 123.0
C76 C75 H75 120.0
C76 C75 C74 120.0
C74 C75 H75 120.0
C75 C76 H76 120.0
C75 C76 C77 120.0
C77 C76 H76 120.0
C76 C77 H77 120.0
C78 C77 C76 120.0
C78 C77 H77 120.0
C77 C78 H78 120.0
C79 C78 C77 120.0
C79 C78 H78 120.0
C78 C79 H79 120.0
C74 C79 C78 120.0
C74 C79 H79 120.0
C75 C74 C80 119.4(5)
C79 C74 C75 120.0
C79 C74 C80 120.6(5)
C74 C80 H80A 109.5
C74 C80 H80B 109.5
C74 C80 H80C 109.5
H80A C80 H80B 109.5
H80A C80 H80C 109.5
H80B C80 H80C 109.5
C179 C174 C175 120.0
C179 C174 C180 111.7(11)
C175 C174 C180 128.3(11)
C174 C179 H179 120.0
C174 C179 C178 120.0
C178 C179 H179 120.0
C179 C178 H178 120.0
C177 C178 C179 120.0
C177 C178 H178 120.0
C178 C177 H177 120.0
C178 C177 C176 120.0
C176 C177 H177 120.0
C177 C176 H176 120.0
C175 C176 C177 120.0
C175 C176 H176 120.0
C174 C175 H175 120.0
C176 C175 C174 120.0
C176 C175 H175 120.0
C174 C180 H18A 109.5
C174 C180 H18B 109.5
C174 C180 H18C 109.5
H18A C180 H18B 109.5
H18A C180 H18C 109.5
H18B C180 H18C 109.5
C168 C167 C172 120.0
C168 C167 C173 122.0(11)
C172 C167 C173 117.9(11)
C167 C168 H168 120.0
C169 C168 C167 120.0
C169 C168 H168 120.0
C168 C169 H169 120.0
C168 C169 C170 120.0
C170 C169 H169 120.0
C169 C170 H170 120.0
C171 C170 C169 120.0
C171 C170 H170 120.0
C170 C171 H171 120.0
C170 C171 C172 120.0
C172 C171 H171 120.0
C167 C172 H172 120.0
C171 C172 C167 120.0
C171 C172 H172 120.0
C167 C173 H17D 109.5
C167 C173 H17E 109.5
C167 C173 H17F 109.5
H17D C173 H17E 109.5
H17D C173 H17F 109.5
H17E C173 H17F 109.5
C27 C129 H12A 109.5
C27 C129 H12B 109.5
C27 C129 H12C 109.5
H12A C129 H12B 109.5
H12A C129 H12C 109.5
H12B C129 H12C 109.5
C27 C128 H12D 109.5
C27 C128 H12E 109.5
C27 C128 H12F 109.5
H12D C128 H12E 109.5
H12D C128 H12F 109.5
H12E C128 H12F 109.5

loop_
_geom_bond_atom_site_label_1
_geom_bond_atom_site_label_2
_geom_bond_distance
W1 C1 2.195(3)
W1 C66 2.055(4)
W1 C64 2.009(4)
W1 C62 2.007(4)
W1 C63 2.028(4)
W1 C65 2.036(4)
Al1 O3 1.738(2)
Al1 O1 1.755(2)
Al1 N1 1.869(2)
Al1 N2 1.865(2)
Al2 O2 1.777(2)
Al2 N3 1.873(3)
Al2 N4 1.886(3)
Al2 C3 1.982(3)
Al2 C2 2.306(3)
O3 C3 1.360(3)
O1 C1 1.337(3)
O2 C2 1.409(3)
O6 C64 1.151(4)
N3 C38 1.455(4)
N3 C34 1.338(4)
N1 C5 1.338(4)
N1 C21 1.458(4)
N4 C36 1.344(4)
N4 C50 1.450(4)
O8 C66 1.140(4)
O5 C63 1.143(4)
N2 C9 1.462(4)
N2 C7 1.345(4)
C1 C2 1.437(4)
O7 C65 1.145(4)
C3 C2 1.379(4)
O4 C62 1.153(4)
C38 C39 1.394(4)
C38 C43 1.402(4)
C34 C35 1.395(4)
C34 C33 1.509(4)
C9 C14 1.402(4)
C9 C10 1.402(4)
C5 C6 1.389(4)
C5 C4 1.503(4)
C21 C26 1.406(4)
C21 C22 1.399(4)
C26 C30 1.522(4)
C26 C25 1.382(4)
C36 C35 1.387(4)
C36 C37 1.507(4)
C14 C15 1.520(4)
C14 C13 1.390(4)
C11 H11 0.9300
C11 C10 1.392(4)
C11 C12 1.367(5)
C30 H30 0.9800
C30 C32 1.525(4)
C30 C31 1.535(4)
C39 C47 1.515(5)
C39 C40 1.397(4)
C10 C18 1.518(5)
C35 H35 0.9300
C12 H12 0.9300
C12 C13 1.380(4)
C43 C44 1.520(5)
C43 C42 1.385(4)
C32 H32A 0.9600
C32 H32B 0.9600
C32 H32C 0.9600
C22 C23 1.388(4)
C22 C27 1.529(4)
C15 H15 0.9800
C15 C16 1.530(5)
C15 C17 1.523(4)
C18 H18 0.9800
C18 C19 1.531(5)
C18 C20 1.518(5)
C13 H13 0.9300
C23 H23 0.9300
C23 C24 1.380(4)
C50 C51 1.409(4)
C50 C55 1.412(4)
C6 H6 0.9300
C6 C7 1.394(4)
C25 H25 0.9300
C25 C24 1.369(4)
C47 H47 0.9800
C47 C49 1.528(5)
C47 C48 1.536(5)
C24 H24 0.9300
C51 C52 1.390(5)
C51 C56 1.529(5)
C7 C8 1.499(4)
C33 H33A 0.9600
C33 H33B 0.9600
C33 H33C 0.9600
C27 H27 0.9800
C27 H27A 0.9800
C27 C29 1.516(6)
C27 C28 1.534(6)
C27 C129 1.585(17)
C27 C128 1.539(17)
C44 H44 0.9800
C44 C45 1.529(5)
C44 C46 1.524(5)
C59 H59 0.9800
C59 C61 1.530(5)
C59 C55 1.512(5)
C59 C60 1.543(5)
C16 H16A 0.9600
C16 H16B 0.9600
C16 H16C 0.9600
C40 H40 0.9300
C40 C41 1.373(5)
C42 H42 0.9300
C42 C41 1.378(5)
C4 H4A 0.9600
C4 H4B 0.9600
C4 H4C 0.9600
C61 H61A 0.9600
C61 H61B 0.9600
C61 H61C 0.9600
C52 H52 0.9300
C52 C53 1.384(5)
C31 H31A 0.9600
C31 H31B 0.9600
C31 H31C 0.9600
C17 H17A 0.9600
C17 H17B 0.9600
C17 H17C 0.9600
C54 H54 0.9300
C54 C55 1.386(5)
C54 C53 1.360(5)
C56 H56 0.9800
C56 C58 1.531(5)
C56 C57 1.531(5)
C49 H49A 0.9600
C49 H49B 0.9600
C49 H49C 0.9600
C41 H41 0.9300
C37 H37A 0.9600
C37 H37B 0.9600
C37 H37C 0.9600
C48 H48A 0.9600
C48 H48B 0.9600
C48 H48C 0.9600
C8 H8A 0.9600
C8 H8B 0.9600
C8 H8C 0.9600
C19 H19A 0.9600
C19 H19B 0.9600
C19 H19C 0.9600
C58 H58A 0.9600
C58 H58B 0.9600
C58 H58C 0.9600
C20 H20A 0.9600
C20 H20B 0.9600
C20 H20C 0.9600
C45 H45A 0.9600
C45 H45B 0.9600
C45 H45C 0.9600
C60 H60A 0.9600
C60 H60B 0.9600
C60 H60C 0.9600
C53 H53 0.9300
C46 H46A 0.9600
C46 H46B 0.9600
C46 H46C 0.9600
C57 H57A 0.9600
C57 H57B 0.9600
C57 H57C 0.9600
C89 H89 0.9300
C89 C88 1.3900
C89 C90 1.3900
C88 C93 1.3900
C88 C94 1.376(18)
C93 H93 0.9300
C93 C92 1.3900
C92 H92 0.9300
C92 C91 1.3900
C91 H91 0.9300
C91 C90 1.3900
C90 H90 0.9300
C29 H29A 0.9600
C29 H29B 0.9600
C29 H29C 0.9600
C28 H28A 0.9600
C28 H28B 0.9600
C28 H28C 0.9600
C68 H68 0.9300
C68 C69 1.3900
C68 C67 1.3900
C69 H69 0.9300
C69 C70 1.3900
C70 H70 0.9300
C70 C71 1.3900
C71 H71 0.9300
C71 C72 1.3900
C72 H72 0.9300
C72 C67 1.3900
C67 C73 1.482(11)
C94 H94A 0.9600
C94 H94B 0.9600
C94 H94C 0.9600
C73 H73A 0.9600
C73 H73B 0.9600
C73 H73C 0.9600
C83 H83 0.9300
C83 C82 1.374(11)
C83 C84 1.381(8)
C81 C82 1.400(11)
C81 C86 1.366(10)
C81 C87 1.335(9)
C82 H82 0.9300
C86 H86 0.9300
C86 C85 1.353(10)
C87 H87A 0.9600
C87 H87B 0.9600
C87 H87C 0.9600
C85 H85 0.9300
C85 C84 1.321(9)
C84 H84 0.9300
C75 H75 0.9300
C75 C76 1.3900
C75 C74 1.3900
C76 H76 0.9300
C76 C77 1.3900
C77 H77 0.9300
C77 C78 1.3900
C78 H78 0.9300
C78 C79 1.3900
C79 H79 0.9300
C79 C74 1.3900
C74 C80 1.471(8)
C80 H80A 0.9600
C80 H80B 0.9600
C80 H80C 0.9600
C174 C179 1.3900
C174 C175 1.3900
C174 C180 1.50(2)
C179 H179 0.9300
C179 C178 1.3900
C178 H178 0.9300
C178 C177 1.3900
C177 H177 0.9300
C177 C176 1.3900
C176 H176 0.9300
C176 C175 1.3900
C175 H175 0.9300
C180 H18A 0.9600
C180 H18B 0.9600
C180 H18C 0.9600
C167 C168 1.3900
C167 C172 1.3900
C167 C173 1.46(2)
C168 H168 0.9300
C168 C169 1.3900
C169 H169 0.9300
C169 C170 1.3900
C170 H170 0.9300
C170 C171 1.3900
C171 H171 0.9300
C171 C172 1.3900
C172 H172 0.9300
C173 H17D 0.9600
C173 H17E 0.9600
C173 H17F 0.9600
C129 H12A 0.9600
C129 H12B 0.9600
C129 H12C 0.9600
C128 H12D 0.9600
C128 H12E 0.9600
C128 H12F 0.9600

loop_
_exptl_oxdiff_crystal_face_indexfrac_h
_exptl_oxdiff_crystal_face_indexfrac_k
_exptl_oxdiff_crystal_face_indexfrac_l
_exptl_oxdiff_crystal_face_x
_exptl_oxdiff_crystal_face_y
_exptl_oxdiff_crystal_face_z
-20.9918 -0.9997 32.9554 0.2201 0.9505 0.1692
-1.0139 16.9838 2.9941 -0.0351 -0.1412 0.9768
-2.9851 -16.9839 3.9965 0.0696 0.3385 -0.9297
20.9926 0.0006 -32.9553 -0.2183 -0.9374 -0.2256
35.9551 -0.0044 5.9974 -0.9907 0.0381 -0.0245
-35.9543 -0.9946 -5.9973 0.9925 -0.0250 -0.0318
-30.9719 9.9939 -0.0055 0.7837 -0.0284 0.6144
-10.9694 -15.9828 -9.9870 0.4127 -0.0161 -0.9412
10.0040 2.9991 -34.9546 0.0805 -0.9928 -0.0500
4.9939 13.9880 -20.9744 0.0517 -0.7527 0.6590
